data_7153690
loop_
_publ_author_name
'Miah, Afjal H.'
'Copley, Royston C. B.'
'O'Flynn, Daniel'
'Percy, Jonathan M.'
'Procopiou, Panayiotis A.'

_publ_section_title
;
 Lead identification and structure-activity relationships of
 heteroarylpyrazole arylsulfonamides as allosteric CC-chemokine receptor 4
 (CCR4) antagonists.
;
_journal_issue 11
_journal_name_full 'Organic &amp; biomolecular chemistry'
_journal_page_first 1779
_journal_page_last 1792
_journal_paper_doi 10.1039/c3ob42443j
_journal_volume 12
_journal_year 2014
_chemical_formula_moiety 'C13 H9 Cl2 N5 O2 S'
_chemical_formula_sum 'C13 H9 Cl2 N5 O2 S'
_chemical_formula_weight 370.21
_chemical_name_systematic
;
2,3-Dichloro-N-[2-(1H-tetrazol-1-yl)phenyl]benzenesulfonamide
;
_space_group_IT_number 2
_symmetry_cell_setting triclinic
_symmetry_space_group_name_Hall '-P 1'
_symmetry_space_group_name_H-M 'P -1'
_atom_sites_solution_hydrogens mixed
_atom_sites_solution_primary direct
_atom_sites_solution_secondary difmap
_audit_creation_method
;
CrysAlisPro, Oxford Diffraction Ltd.,
Version 1.171.34.44 (release 25-10-2010 CrysAlis171 .NET)
(compiled Oct 25 2010,18:11:34)
;
_cell_angle_alpha 88.763(11)
_cell_angle_beta 84.177(10)
_cell_angle_gamma 64.880(13)
_cell_formula_units_Z 2
_cell_length_a 7.4390(9)
_cell_length_b 8.4770(12)
_cell_length_c 13.0579(15)
_cell_measurement_reflns_used 4566
_cell_measurement_temperature 150(2)
_cell_measurement_theta_max 28.44
_cell_measurement_theta_min 3.03
_cell_volume 741.50(18)
_computing_cell_refinement
;
CrysAlisPro, Oxford Diffraction Ltd.,
Version 1.171.34.44 (release 25-10-2010 CrysAlis171 .NET)
(compiled Oct 25 2010,18:11:34)
;
_computing_data_collection
;
CrysAlisPro, Oxford Diffraction Ltd.,
Version 1.171.34.44 (release 25-10-2010 CrysAlis171 .NET)
(compiled Oct 25 2010,18:11:34)
;
_computing_data_reduction
;
CrysAlisPro, Oxford Diffraction Ltd.,
Version 1.171.34.44 (release 25-10-2010 CrysAlis171 .NET)
(compiled Oct 25 2010,18:11:34)
;
_computing_molecular_graphics 'SHELXTL V2008/4 (Bruker, 2008)'
_computing_publication_material 'SHELXTL V2008/4 (Bruker, 2008)'
_computing_structure_refinement 'SHELXTL V2008/4 (Bruker, 2008)'
_computing_structure_solution 'SHELXTL V2008/4 (Bruker, 2008)'
_diffrn_ambient_temperature 150(2)
_diffrn_detector_area_resol_mean 10.3968
_diffrn_measured_fraction_theta_full 0.999
_diffrn_measured_fraction_theta_max 0.839
_diffrn_measurement_details
;
  1 omega  -42.00   54.00   1.0000   30.0000
omega____ theta____ kappa____ phi______ frames
    -       -7.9507   77.0000 -150.0000 96

  2 omega  -34.00   -8.00   1.0000   30.0000
omega____ theta____ kappa____ phi______ frames
    -       -7.9507   77.0000  120.0000 26

  3 omega   -1.00   88.00   1.0000   30.0000
omega____ theta____ kappa____ phi______ frames
    -        9.8257   77.0000  -30.0000 89

  4 omega    5.00   31.00   1.0000   30.0000
omega____ theta____ kappa____ phi______ frames
    -        9.8257   77.0000  150.0000 26

  5 omega  -17.00   84.00   1.0000   30.0000
omega____ theta____ kappa____ phi______ frames
    -        9.8257   77.0000  120.0000 101

  6 omega  -84.00  -59.00   1.0000   30.0000
omega____ theta____ kappa____ phi______ frames
    -       -7.9507  -38.0000 -120.0000 25

  7 omega  -66.00   28.00   1.0000   30.0000
omega____ theta____ kappa____ phi______ frames
    -        9.8257  -38.0000    0.0000 94
;
_diffrn_measurement_device_type 'Oxford Diffraction Gemini A Ultra'
_diffrn_measurement_method 'omega scans'
_diffrn_orient_matrix_UB_11 0.0723637000
_diffrn_orient_matrix_UB_12 -0.0045749000
_diffrn_orient_matrix_UB_13 0.0328030000
_diffrn_orient_matrix_UB_21 -0.0504190000
_diffrn_orient_matrix_UB_22 0.0913560000
_diffrn_orient_matrix_UB_23 0.0092011000
_diffrn_orient_matrix_UB_31 -0.0585496000
_diffrn_orient_matrix_UB_32 -0.0133538000
_diffrn_orient_matrix_UB_33 0.0426883000
_diffrn_radiation_collimation '0.8 mm double-pinhole'
_diffrn_radiation_monochromator graphite
_diffrn_radiation_source 'Enhance (Mo) X-ray Source'
_diffrn_radiation_type MoK\a
_diffrn_radiation_wavelength 0.71073
_diffrn_reflns_av_R_equivalents 0.0377
_diffrn_reflns_av_sigmaI/netI 0.0426
_diffrn_reflns_limit_h_max 9
_diffrn_reflns_limit_h_min -9
_diffrn_reflns_limit_k_max 11
_diffrn_reflns_limit_k_min -11
_diffrn_reflns_limit_l_max 17
_diffrn_reflns_limit_l_min -17
_diffrn_reflns_number 8747
_diffrn_reflns_theta_full 25.00
_diffrn_reflns_theta_max 28.50
_diffrn_reflns_theta_min 3.04
_exptl_absorpt_coefficient_mu 0.595
_exptl_absorpt_correction_T_max 0.970
_exptl_absorpt_correction_T_min 0.882
_exptl_absorpt_correction_type gaussian
_exptl_absorpt_process_details
;
CrysAlisPro, Oxford Diffraction Ltd.,
Version 1.171.34.44 (release 25-10-2010 CrysAlis171 .NET)
(compiled Oct 25 2010,18:11:34)
Numerical absorption correction based on gaussian integration over
            a multifaceted crystal model
;
_exptl_crystal_colour colourless
_exptl_crystal_density_diffrn 1.658
_exptl_crystal_density_method 'not measured'
_exptl_crystal_description rod
_exptl_crystal_F_000 376
_exptl_crystal_size_max 0.39
_exptl_crystal_size_mid 0.10
_exptl_crystal_size_min 0.06
_refine_diff_density_max 0.461
_refine_diff_density_min -0.447
_refine_diff_density_rms 0.064
_refine_ls_extinction_coef 0.0025(14)
_refine_ls_extinction_expression Fc^*^=kFc[1+0.001xFc^2^\l^3^/sin(2\q)]^-1/4^
_refine_ls_extinction_method 'SHELXTL V2008/4 (Bruker, 2008)'
_refine_ls_goodness_of_fit_ref 1.030
_refine_ls_hydrogen_treatment mixed
_refine_ls_matrix_type full
_refine_ls_number_parameters 213
_refine_ls_number_reflns 3152
_refine_ls_number_restraints 0
_refine_ls_restrained_S_all 1.030
_refine_ls_R_factor_all 0.0461
_refine_ls_R_factor_gt 0.0358
_refine_ls_shift/su_max 0.000
_refine_ls_shift/su_mean 0.000
_refine_ls_structure_factor_coef Fsqd
_refine_ls_weighting_details 'calc w=1/[\s^2^(Fo^2^)+(0.0356P)^2^+0.3323P] where P=(Fo^2^+2Fc^2^)/3'
_refine_ls_weighting_scheme calc
_refine_ls_wR_factor_gt 0.0802
_refine_ls_wR_factor_ref 0.0872
_reflns_number_gt 2634
_reflns_number_total 3152
_reflns_threshold_expression >2sigma(I)
_cod_data_source_file c3ob42443j2.cif
_cod_data_source_block 16
_cod_depositor_comments
;
The following automatic conversions were performed:

'_geom_bond_publ_flag' value 'Y' changed to 'y' according to
/usr/data/users/saulius/crontab/automatic-downloads/current/RSC/lib/dictionaries/cif_core.dic
dictionary named 'cif_core.dic' version 2.4.2 from 2011-04-26 (25
times).

'_geom_angle_publ_flag' value 'Y' changed to 'y' according
to
/usr/data/users/saulius/crontab/automatic-downloads/current/RSC/lib/dictionaries/cif_core.dic
dictionary named 'cif_core.dic' version 2.4.2 from 2011-04-26 (36
times).

'_geom_torsion_publ_flag' value 'Y' changed to 'y' according
to
/usr/data/users/saulius/crontab/automatic-downloads/current/RSC/lib/dictionaries/cif_core.dic
dictionary named 'cif_core.dic' version 2.4.2 from 2011-04-26 (47
times).

Automatic conversion script
Id: cif_fix_values 2281 2013-09-26 08:29:07Z andrius 
;
_cod_original_cell_volume 741.50(16)
_cod_database_code 7153690
_computing_data_merging 'SHELXTL V2008/4 (Bruker, 2008)'

loop_
_symmetry_equiv_pos_as_xyz
'x, y, z'
'-x, -y, -z'

loop_
_atom_site_label
_atom_site_type_symbol
_atom_site_fract_x
_atom_site_fract_y
_atom_site_fract_z
_atom_site_U_iso_or_equiv
_atom_site_adp_type
_atom_site_occupancy
_atom_site_symmetry_multiplicity
_atom_site_calc_flag
_atom_site_refinement_flags
C1 C 0.7750(3) 0.1870(2) 0.12060(15) 0.0177(4) Uani 1 1 d .
C2 C 0.9496(3) 0.2048(3) 0.08668(15) 0.0189(4) Uani 1 1 d .
C3 C 0.9698(3) 0.2627(3) -0.01229(16) 0.0210(4) Uani 1 1 d .
C4 C 0.8215(3) 0.3020(3) -0.07670(17) 0.0258(5) Uani 1 1 d .
H4 H 0.8379 0.3401 -0.1445 0.031 Uiso 1 1 calc R
C5 C 0.6496(3) 0.2855(3) -0.04210(17) 0.0294(5) Uani 1 1 d .
H5 H 0.5465 0.3139 -0.0861 0.035 Uiso 1 1 calc R
C6 C 0.6252(3) 0.2281(3) 0.05608(16) 0.0237(5) Uani 1 1 d .
H6 H 0.5060 0.2168 0.0792 0.028 Uiso 1 1 calc R
N7 N 0.7299(3) 0.2397(2) 0.33336(13) 0.0176(4) Uani 1 1 d .
H7 H 0.839(4) 0.222(3) 0.3475(18) 0.024(6) Uiso 1 1 d .
C8 C 0.5949(3) 0.4198(2) 0.33299(15) 0.0167(4) Uani 1 1 d .
C9 C 0.3931(3) 0.4796(2) 0.36852(14) 0.0168(4) Uani 1 1 d .
C10 C 0.2653(3) 0.6555(3) 0.36736(16) 0.0221(4) Uani 1 1 d .
H10 H 0.1277 0.6947 0.3907 0.026 Uiso 1 1 calc R
C11 C 0.3392(3) 0.7735(3) 0.33205(17) 0.0248(5) Uani 1 1 d .
H11 H 0.2518 0.8938 0.3303 0.030 Uiso 1 1 calc R
C12 C 0.5398(3) 0.7172(3) 0.29926(16) 0.0241(5) Uani 1 1 d .
H12 H 0.5907 0.7991 0.2768 0.029 Uiso 1 1 calc R
C13 C 0.6664(3) 0.5412(3) 0.29916(15) 0.0200(4) Uani 1 1 d .
H13 H 0.8037 0.5030 0.2757 0.024 Uiso 1 1 calc R
N15 N 0.3096(2) 0.3614(2) 0.40506(12) 0.0176(4) Uani 1 1 d .
N16 N 0.1300(2) 0.3840(2) 0.37813(14) 0.0243(4) Uani 1 1 d .
N17 N 0.0961(3) 0.2572(2) 0.41884(14) 0.0273(4) Uani 1 1 d .
N18 N 0.2499(3) 0.1506(2) 0.47176(14) 0.0263(4) Uani 1 1 d .
C19 C 0.3796(3) 0.2184(3) 0.46162(15) 0.0217(4) Uani 1 1 d .
H19 H 0.5039 0.1729 0.4900 0.026 Uiso 1 1 calc R
S20 S 0.73559(7) 0.10480(6) 0.24386(4) 0.01772(14) Uani 1 1 d .
O21 O 0.5402(2) 0.11065(18) 0.24788(11) 0.0210(3) Uani 1 1 d .
O22 O 0.9020(2) -0.05591(17) 0.25892(11) 0.0249(3) Uani 1 1 d .
Cl23 Cl 1.13793(7) 0.15990(7) 0.16508(4) 0.02681(15) Uani 1 1 d .
Cl24 Cl 1.18321(8) 0.28540(8) -0.05794(4) 0.03176(16) Uani 1 1 d .

loop_
_atom_site_aniso_label
_atom_site_aniso_U_11
_atom_site_aniso_U_22
_atom_site_aniso_U_33
_atom_site_aniso_U_23
_atom_site_aniso_U_13
_atom_site_aniso_U_12
C1 0.0145(10) 0.0160(9) 0.0212(10) -0.0022(8) 0.0013(8) -0.0057(8)
C2 0.0146(10) 0.0201(10) 0.0217(10) -0.0031(8) -0.0019(8) -0.0070(8)
C3 0.0175(10) 0.0212(10) 0.0242(11) -0.0029(9) 0.0030(9) -0.0092(9)
C4 0.0255(12) 0.0318(12) 0.0204(11) 0.0020(9) -0.0003(9) -0.0131(10)
C5 0.0227(12) 0.0427(13) 0.0241(11) 0.0027(10) -0.0075(9) -0.0143(11)
C6 0.0151(10) 0.0299(11) 0.0254(11) -0.0016(9) 0.0000(9) -0.0092(9)
N7 0.0122(9) 0.0183(8) 0.0221(9) 0.0007(7) -0.0032(7) -0.0060(7)
C8 0.0182(10) 0.0167(9) 0.0150(9) -0.0002(8) -0.0030(8) -0.0068(8)
C9 0.0179(10) 0.0197(10) 0.0156(9) 0.0017(8) -0.0027(8) -0.0104(8)
C10 0.0179(10) 0.0213(10) 0.0242(11) -0.0020(9) -0.0035(9) -0.0053(9)
C11 0.0280(12) 0.0159(10) 0.0281(11) 0.0017(9) -0.0079(9) -0.0060(9)
C12 0.0317(12) 0.0210(10) 0.0248(11) 0.0026(9) -0.0045(9) -0.0158(10)
C13 0.0184(10) 0.0235(10) 0.0207(10) 0.0015(9) -0.0024(8) -0.0115(9)
N15 0.0133(8) 0.0217(9) 0.0185(8) 0.0004(7) -0.0021(7) -0.0080(7)
N16 0.0155(9) 0.0294(10) 0.0304(10) 0.0012(8) -0.0036(8) -0.0115(8)
N17 0.0218(9) 0.0340(10) 0.0300(10) 0.0010(8) -0.0011(8) -0.0161(9)
N18 0.0271(10) 0.0333(10) 0.0238(9) 0.0034(8) -0.0010(8) -0.0184(9)
C19 0.0222(11) 0.0262(11) 0.0185(10) 0.0046(9) -0.0034(8) -0.0119(9)
S20 0.0151(3) 0.0160(2) 0.0221(3) 0.0001(2) 0.0000(2) -0.0071(2)
O21 0.0189(7) 0.0233(7) 0.0246(8) -0.0013(6) 0.0003(6) -0.0130(6)
O22 0.0214(8) 0.0158(7) 0.0315(8) 0.0025(6) -0.0009(6) -0.0028(6)
Cl23 0.0186(3) 0.0406(3) 0.0254(3) 0.0048(2) -0.0050(2) -0.0161(2)
Cl24 0.0267(3) 0.0489(4) 0.0275(3) 0.0020(3) 0.0027(2) -0.0248(3)

loop_
_atom_type_symbol
_atom_type_description
_atom_type_scat_dispersion_real
_atom_type_scat_dispersion_imag
_atom_type_scat_source
C C 0.0033 0.0016 'International Tables Vol C Tables 4.2.6.8 and 6.1.1.4'
H H 0.0000 0.0000 'International Tables Vol C Tables 4.2.6.8 and 6.1.1.4'
N N 0.0061 0.0033 'International Tables Vol C Tables 4.2.6.8 and 6.1.1.4'
O O 0.0106 0.0060 'International Tables Vol C Tables 4.2.6.8 and 6.1.1.4'
S S 0.1246 0.1234 'International Tables Vol C Tables 4.2.6.8 and 6.1.1.4'
Cl Cl 0.1484 0.1585 'International Tables Vol C Tables 4.2.6.8 and 6.1.1.4'

loop_
_exptl_crystal_face_index_h
_exptl_crystal_face_index_k
_exptl_crystal_face_index_l
_exptl_crystal_face_perp_dist
0 0 1 0.03846
0 0 -1 0.03846
-1 -1 0 0.15052
1 1 0 0.15052
0 2 1 0.02923
0 -2 -1 0.02923

loop_
_geom_angle_atom_site_label_1
_geom_angle_atom_site_label_2
_geom_angle_atom_site_label_3
_geom_angle
_geom_angle_publ_flag
C6 C1 C2 119.99(18) y
C6 C1 S20 116.85(15) y
C2 C1 S20 123.12(15) y
C3 C2 C1 118.82(18) y
C3 C2 Cl23 119.44(15) y
C1 C2 Cl23 121.73(15) y
C4 C3 C2 121.10(18) y
C4 C3 Cl24 118.35(16) y
C2 C3 Cl24 120.54(16) y
C5 C4 C3 119.5(2) y
C5 C4 H4 120.2 ?
C3 C4 H4 120.2 ?
C4 C5 C6 120.7(2) y
C4 C5 H5 119.6 ?
C6 C5 H5 119.6 ?
C5 C6 C1 119.85(19) y
C5 C6 H6 120.1 ?
C1 C6 H6 120.1 ?
C8 N7 S20 120.51(14) y
C8 N7 H7 114.2(17) ?
S20 N7 H7 112.5(17) ?
C13 C8 C9 118.43(18) y
C13 C8 N7 119.41(18) y
C9 C8 N7 122.14(17) y
C10 C9 C8 120.89(18) y
C10 C9 N15 117.78(17) y
C8 C9 N15 121.32(17) y
C11 C10 C9 119.61(19) y
C11 C10 H10 120.2 ?
C9 C10 H10 120.2 ?
C10 C11 C12 120.34(19) y
C10 C11 H11 119.8 ?
C12 C11 H11 119.8 ?
C11 C12 C13 119.87(19) y
C11 C12 H12 120.1 ?
C13 C12 H12 120.1 ?
C12 C13 C8 120.83(19) y
C12 C13 H13 119.6 ?
C8 C13 H13 119.6 ?
C19 N15 N16 108.18(16) y
C19 N15 C9 132.27(17) y
N16 N15 C9 119.49(16) y
N17 N16 N15 105.95(17) y
N16 N17 N18 111.30(16) y
C19 N18 N17 105.12(17) y
N18 C19 N15 109.45(18) y
N18 C19 H19 125.3 ?
N15 C19 H19 125.3 ?
O22 S20 O21 119.82(9) y
O22 S20 N7 105.89(9) y
O21 S20 N7 107.33(9) y
O22 S20 C1 109.55(9) y
O21 S20 C1 105.02(9) y
N7 S20 C1 108.90(9) y

loop_
_geom_bond_atom_site_label_1
_geom_bond_atom_site_label_2
_geom_bond_distance
_geom_bond_publ_flag
C1 C6 1.386(3) y
C1 C2 1.398(3) y
C1 S20 1.786(2) y
C2 C3 1.389(3) y
C2 Cl23 1.725(2) y
C3 C4 1.378(3) y
C3 Cl24 1.725(2) y
C4 C5 1.374(3) y
C4 H4 0.9500 ?
C5 C6 1.384(3) y
C5 H5 0.9500 ?
C6 H6 0.9500 ?
N7 C8 1.427(2) y
N7 S20 1.6377(18) y
N7 H7 0.80(2) ?
C8 C13 1.391(3) y
C8 C9 1.396(3) y
C9 C10 1.388(3) y
C9 N15 1.437(2) y
C10 C11 1.382(3) y
C10 H10 0.9500 ?
C11 C12 1.383(3) y
C11 H11 0.9500 ?
C12 C13 1.385(3) y
C12 H12 0.9500 ?
C13 H13 0.9500 ?
N15 C19 1.338(3) y
N15 N16 1.350(2) y
N16 N17 1.296(3) y
N17 N18 1.363(3) y
N18 C19 1.311(3) y
C19 H19 0.9500 ?
S20 O22 1.4257(15) y
S20 O21 1.4290(14) y

loop_
_geom_hbond_atom_site_label_D
_geom_hbond_atom_site_label_H
_geom_hbond_atom_site_label_A
_geom_hbond_distance_DH
_geom_hbond_distance_HA
_geom_hbond_distance_DA
_geom_hbond_angle_DHA
_geom_hbond_site_symmetry_A
N7 H7 N17 0.80(2) 2.34(2) 3.107(2) 161(2) 1_655
N7 H7 Cl23 0.80(2) 2.98(2) 3.3863(18) 114.0(19) .

loop_
_geom_torsion_atom_site_label_1
_geom_torsion_atom_site_label_2
_geom_torsion_atom_site_label_3
_geom_torsion_atom_site_label_4
_geom_torsion
_geom_torsion_publ_flag
C6 C1 C2 C3 -0.4(3) y
S20 C1 C2 C3 177.19(15) y
C6 C1 C2 Cl23 178.54(15) y
S20 C1 C2 Cl23 -3.8(2) y
C1 C2 C3 C4 -0.2(3) y
Cl23 C2 C3 C4 -179.17(16) y
C1 C2 C3 Cl24 -179.57(15) y
Cl23 C2 C3 Cl24 1.4(2) y
C2 C3 C4 C5 0.8(3) y
Cl24 C3 C4 C5 -179.81(17) y
C3 C4 C5 C6 -0.8(3) y
C4 C5 C6 C1 0.2(3) y
C2 C1 C6 C5 0.4(3) y
S20 C1 C6 C5 -177.33(17) y
S20 N7 C8 C13 -103.20(19) y
S20 N7 C8 C9 78.8(2) y
C13 C8 C9 C10 1.9(3) y
N7 C8 C9 C10 179.92(18) y
C13 C8 C9 N15 -179.67(17) y
N7 C8 C9 N15 -1.6(3) y
C8 C9 C10 C11 -1.0(3) y
N15 C9 C10 C11 -179.52(18) y
C9 C10 C11 C12 -0.8(3) y
C10 C11 C12 C13 1.7(3) y
C11 C12 C13 C8 -0.8(3) y
C9 C8 C13 C12 -1.0(3) y
N7 C8 C13 C12 -179.05(18) y
C10 C9 N15 C19 -142.2(2) y
C8 C9 N15 C19 39.3(3) y
C10 C9 N15 N16 40.7(2) y
C8 C9 N15 N16 -137.76(19) y
C19 N15 N16 N17 0.4(2) y
C9 N15 N16 N17 178.06(16) y
N15 N16 N17 N18 -0.3(2) y
N16 N17 N18 C19 0.1(2) y
N17 N18 C19 N15 0.2(2) y
N16 N15 C19 N18 -0.4(2) y
C9 N15 C19 N18 -177.62(19) y
C8 N7 S20 O22 172.47(15) y
C8 N7 S20 O21 -58.44(17) y
C8 N7 S20 C1 54.75(17) y
C6 C1 S20 O22 126.79(16) y
C2 C1 S20 O22 -50.91(19) y
C6 C1 S20 O21 -3.13(17) y
C2 C1 S20 O21 179.17(16) y
C6 C1 S20 N7 -117.83(16) y
C2 C1 S20 N7 64.47(18) y
